data_4088205
loop_
_publ_author_name
'Pedrick, Elizabeth A.'
'Seaman, Lani A.'
'Scott, Joshua C.'
'Griego, Leonel'
'Wu, Guang'
'Hayton, Trevor W.'

_publ_section_title
;
 Synthesis and Reactivity of a U(IV) Dibenzyne Complex
;
_journal_issue 4
_journal_name_full Organometallics
_journal_page_first 494
_journal_paper_doi 10.1021/acs.organomet.5b00929
_journal_volume 35
_journal_year 2016
_chemical_formula_sum 'C36 H46 Li2 N4 U'
_chemical_formula_weight 786.68
_chemical_name_systematic
; 
 U(IV) trans benzyne 
;
_space_group_IT_number 15
_space_group_name_Hall '-C 2yc'
_space_group_name_H-M_alt 'C 1 2/c 1'
_symmetry_cell_setting monoclinic
_symmetry_space_group_name_H-M 'C 1 2/c 1'
_atom_sites_solution_hydrogens geom
_atom_sites_solution_primary direct
_atom_sites_solution_secondary difmap
_audit_creation_method SHELXL-97
_cell_angle_alpha 90.00
_cell_angle_beta 132.487(2)
_cell_angle_gamma 90.00
_cell_formula_units_Z 4
_cell_length_a 25.7342(8)
_cell_length_b 9.9023(4)
_cell_length_c 18.1648(9)
_cell_measurement_reflns_used 278
_cell_measurement_temperature 100(2)
_cell_measurement_theta_max 8.5155
_cell_measurement_theta_min 178.878
_cell_volume 3413.5(3)
_computing_structure_refinement 'SHELXL-97 (Sheldrick, 2008)'
_computing_structure_solution 'SHELXS-97 (Sheldrick, 2008)'
_diffrn_ambient_temperature 100(2)
_diffrn_measured_fraction_theta_full 1.000
_diffrn_measured_fraction_theta_max 1.000
_diffrn_measurement_device_type 'CCD area detector'
_diffrn_measurement_method 'omega scan'
_diffrn_radiation_monochromator graphite
_diffrn_radiation_source 'fine-focus sealed tube'
_diffrn_radiation_type MoK\a
_diffrn_radiation_wavelength 0.71073
_diffrn_reflns_av_R_equivalents 0.0447
_diffrn_reflns_av_sigmaI/netI 0.0489
_diffrn_reflns_limit_h_max 32
_diffrn_reflns_limit_h_min -31
_diffrn_reflns_limit_k_max 12
_diffrn_reflns_limit_k_min -11
_diffrn_reflns_limit_l_max 22
_diffrn_reflns_limit_l_min -22
_diffrn_reflns_number 11593
_diffrn_reflns_theta_full 26.37
_diffrn_reflns_theta_max 26.37
_diffrn_reflns_theta_min 2.15
_exptl_absorpt_coefficient_mu 4.784
_exptl_absorpt_correction_T_max 0.7459
_exptl_absorpt_correction_T_min 0.5997
_exptl_absorpt_correction_type empirical
_exptl_absorpt_process_details sadabs
_exptl_crystal_colour blue
_exptl_crystal_density_diffrn 1.531
_exptl_crystal_density_method 'not measured'
_exptl_crystal_description square
_exptl_crystal_F_000 1552
_exptl_crystal_size_max 0.1
_exptl_crystal_size_mid 0.1
_exptl_crystal_size_min 0.05
_refine_diff_density_max 1.119
_refine_diff_density_min -0.720
_refine_diff_density_rms 0.119
_refine_ls_extinction_method none
_refine_ls_goodness_of_fit_ref 0.995
_refine_ls_hydrogen_treatment constr
_refine_ls_matrix_type full
_refine_ls_number_parameters 199
_refine_ls_number_reflns 3491
_refine_ls_number_restraints 0
_refine_ls_restrained_S_all 0.995
_refine_ls_R_factor_all 0.0369
_refine_ls_R_factor_gt 0.0263
_refine_ls_shift/su_max 0.016
_refine_ls_shift/su_mean 0.002
_refine_ls_structure_factor_coef Fsqd
_refine_ls_weighting_details 'calc w=1/[\s^2^(Fo^2^)+(0.0242P)^2^+0.0000P] where P=(Fo^2^+2Fc^2^)/3'
_refine_ls_weighting_scheme calc
_refine_ls_wR_factor_gt 0.0501
_refine_ls_wR_factor_ref 0.0525
_reflns_number_gt 3049
_reflns_number_total 3491
_reflns_threshold_expression >2sigma(I)
_cod_data_source_file om5b00929_si_002.cif
_cod_data_source_block complex_1
_cod_original_cell_volume 3413.5(2)
_cod_original_sg_symbol_H-M C2/c
_cod_database_code 4088205

loop_
_symmetry_equiv_pos_as_xyz
'x, y, z'
'-x, y, -z+1/2'
'x+1/2, y+1/2, z'
'-x+1/2, y+1/2, -z+1/2'
'-x, -y, -z'
'x, -y, z-1/2'
'-x+1/2, -y+1/2, -z'
'x+1/2, -y+1/2, z-1/2'

loop_
_atom_site_label
_atom_site_type_symbol
_atom_site_fract_x
_atom_site_fract_y
_atom_site_fract_z
_atom_site_U_iso_or_equiv
_atom_site_adp_type
_atom_site_occupancy
_atom_site_symmetry_multiplicity
_atom_site_calc_flag
_atom_site_refinement_flags
U1 U 0.0000 0.202281(19) 0.2500 0.01621(6) Uani 1 2 d S
N1 N 0.13173(15) -0.1008(3) 0.2432(2) 0.0243(7) Uani 1 1 d .
N2 N -0.11294(16) 0.3574(3) 0.1108(2) 0.0252(7) Uani 1 1 d .
C15 C 0.04316(19) 0.2899(4) 0.1014(3) 0.0284(8) Uani 1 1 d .
H15 H 0.0002 0.2463 0.0478 0.034 Uiso 1 1 calc R
C2 C -0.05506(17) 0.0337(3) 0.1187(3) 0.0184(8) Uani 1 1 d .
C1 C 0.08909(16) 0.0299(3) 0.3452(3) 0.0183(8) Uani 1 1 d .
C3 C 0.06946(18) 0.2726(3) 0.1986(3) 0.0225(8) Uani 1 1 d .
C4 C 0.14934(17) -0.0520(3) 0.3929(3) 0.0225(8) Uani 1 1 d .
C5 C 0.17564(19) -0.1246(4) 0.4770(3) 0.0274(9) Uani 1 1 d .
H5 H 0.2171 -0.1771 0.5107 0.033 Uiso 1 1 calc R
C16 C -0.1441(2) 0.3229(4) 0.0093(3) 0.0350(11) Uani 1 1 d .
H16A H -0.1590 0.2281 -0.0046 0.052 Uiso 1 1 calc R
H16B H -0.1091 0.3366 0.0039 0.052 Uiso 1 1 calc R
H16C H -0.1850 0.3808 -0.0390 0.052 Uiso 1 1 calc R
C8 C 0.18266(18) -0.0623(4) 0.3496(3) 0.0264(9) Uani 1 1 d .
H8A H 0.2039 0.0258 0.3570 0.032 Uiso 1 1 calc R
H8B H 0.2209 -0.1301 0.3879 0.032 Uiso 1 1 calc R
C11 C 0.13328(19) 0.3411(4) 0.2734(3) 0.0223(8) Uani 1 1 d .
C6 C 0.1423(2) -0.1217(4) 0.5127(3) 0.0302(9) Uani 1 1 d .
H6 H 0.1608 -0.1724 0.5704 0.036 Uiso 1 1 calc R
C7 C -0.08181(19) -0.0451(4) 0.0353(3) 0.0262(9) Uani 1 1 d .
H7 H -0.0584 -0.0460 0.0115 0.031 Uiso 1 1 calc R
C12 C 0.1678(2) 0.4169(4) 0.2529(3) 0.0299(9) Uani 1 1 d .
H12 H 0.2112 0.4598 0.3059 0.036 Uiso 1 1 calc R
C17 C -0.16535(19) 0.3323(4) 0.1201(3) 0.0270(9) Uani 1 1 d .
H17A H -0.1861 0.2415 0.0934 0.032 Uiso 1 1 calc R
H17B H -0.2039 0.3994 0.0792 0.032 Uiso 1 1 calc R
C10 C 0.1669(2) -0.1033(5) 0.2052(3) 0.0396(11) Uani 1 1 d .
H10A H 0.1862 -0.0137 0.2129 0.059 Uiso 1 1 calc R
H10B H 0.1329 -0.1283 0.1344 0.059 Uiso 1 1 calc R
H10C H 0.2052 -0.1696 0.2429 0.059 Uiso 1 1 calc R
C18 C -0.0917(2) 0.5011(4) 0.1309(3) 0.0377(11) Uani 1 1 d .
H18A H -0.0573 0.5164 0.1246 0.057 Uiso 1 1 calc R
H18B H -0.0706 0.5242 0.1987 0.057 Uiso 1 1 calc R
H18C H -0.1333 0.5578 0.0827 0.057 Uiso 1 1 calc R
C14 C 0.0764(2) 0.3667(5) 0.0796(3) 0.0376(10) Uani 1 1 d .
H14 H 0.0561 0.3756 0.0126 0.045 Uiso 1 1 calc R
C13 C 0.1393(2) 0.4302(4) 0.1562(3) 0.0342(10) Uani 1 1 d .
H13 H 0.1628 0.4825 0.1423 0.041 Uiso 1 1 calc R
C9 C 0.1017(2) -0.2343(4) 0.2301(3) 0.0373(11) Uani 1 1 d .
H9A H 0.0695 -0.2599 0.1595 0.056 Uiso 1 1 calc R
H9B H 0.0759 -0.2312 0.2521 0.056 Uiso 1 1 calc R
H9C H 0.1398 -0.3009 0.2700 0.056 Uiso 1 1 calc R
Li1 Li 0.0581(3) 0.0446(6) 0.1935(5) 0.0253(14) Uani 1 1 d .

loop_
_atom_site_aniso_label
_atom_site_aniso_U_11
_atom_site_aniso_U_22
_atom_site_aniso_U_33
_atom_site_aniso_U_23
_atom_site_aniso_U_13
_atom_site_aniso_U_12
U1 0.01477(9) 0.01479(9) 0.01623(10) 0.000 0.00932(8) 0.000
N1 0.0282(16) 0.0232(16) 0.0254(18) 0.0033(14) 0.0197(15) 0.0047(14)
N2 0.0283(16) 0.0263(16) 0.0233(18) 0.0047(14) 0.0183(15) 0.0064(14)
C15 0.0242(18) 0.033(2) 0.027(2) 0.0029(19) 0.0166(17) 0.0020(18)
C2 0.0187(17) 0.0155(17) 0.0179(19) 0.0032(14) 0.0112(16) 0.0041(14)
C1 0.0133(16) 0.0147(17) 0.019(2) -0.0025(14) 0.0076(15) -0.0044(13)
C3 0.0234(18) 0.016(2) 0.027(2) 0.0007(15) 0.0162(17) 0.0017(14)
C4 0.0177(17) 0.0176(18) 0.024(2) 0.0010(15) 0.0111(16) -0.0008(14)
C5 0.028(2) 0.023(2) 0.025(2) 0.0073(17) 0.0159(18) 0.0088(16)
C16 0.031(2) 0.050(3) 0.023(2) 0.0134(19) 0.0181(18) 0.0202(19)
C8 0.0203(18) 0.029(2) 0.028(2) 0.0061(17) 0.0154(18) 0.0062(15)
C11 0.0268(19) 0.0210(18) 0.025(2) 0.0015(15) 0.0200(18) 0.0041(14)
C6 0.039(2) 0.022(2) 0.022(2) 0.0097(17) 0.0181(19) 0.0066(17)
C7 0.031(2) 0.027(2) 0.023(2) 0.0010(16) 0.0194(18) 0.0021(16)
C12 0.031(2) 0.028(2) 0.039(3) -0.0026(18) 0.027(2) -0.0032(17)
C17 0.0244(19) 0.029(2) 0.027(2) 0.0059(16) 0.0172(18) 0.0079(15)
C10 0.036(2) 0.058(3) 0.035(3) 0.009(2) 0.028(2) 0.015(2)
C18 0.043(2) 0.024(2) 0.049(3) 0.009(2) 0.032(2) 0.0064(19)
C14 0.041(2) 0.050(3) 0.035(3) 0.011(2) 0.030(2) 0.008(2)
C13 0.037(2) 0.039(2) 0.045(3) 0.005(2) 0.035(2) -0.0010(19)
C9 0.056(3) 0.023(2) 0.040(3) -0.0022(18) 0.036(2) 0.0000(19)
Li1 0.025(3) 0.021(3) 0.029(4) 0.002(3) 0.018(3) 0.006(3)

loop_
_atom_type_symbol
_atom_type_description
_atom_type_scat_dispersion_real
_atom_type_scat_dispersion_imag
_atom_type_scat_source
C C 0.0033 0.0016 'International Tables Vol C Tables 4.2.6.8 and 6.1.1.4'
H H 0.0000 0.0000 'International Tables Vol C Tables 4.2.6.8 and 6.1.1.4'
N N 0.0061 0.0033 'International Tables Vol C Tables 4.2.6.8 and 6.1.1.4'
Li Li -0.0003 0.0001 'International Tables Vol C Tables 4.2.6.8 and 6.1.1.4'
U U -9.6767 9.6646 'International Tables Vol C Tables 4.2.6.8 and 6.1.1.4'

loop_
_geom_angle_atom_site_label_1
_geom_angle_atom_site_label_2
_geom_angle_atom_site_label_3
_geom_angle
_geom_angle_site_symmetry_1
_geom_angle_site_symmetry_3
C1 U1 C1 89.78(15) 2 .
C1 U1 C2 33.71(12) 2 .
C1 U1 C2 81.91(11) . .
C1 U1 C2 81.91(11) 2 2
C1 U1 C2 33.71(12) . 2
C2 U1 C2 93.32(16) . 2
C1 U1 C3 84.05(11) 2 2
C1 U1 C3 118.82(12) . 2
C2 U1 C3 116.60(11) . 2
C2 U1 C3 85.34(12) 2 2
C1 U1 C3 118.82(12) 2 .
C1 U1 C3 84.05(11) . .
C2 U1 C3 85.34(12) . .
C2 U1 C3 116.60(11) 2 .
C3 U1 C3 149.03(15) 2 .
C1 U1 N2 80.22(10) 2 .
C1 U1 N2 167.69(10) . .
C2 U1 N2 85.79(10) . .
C2 U1 N2 148.80(11) 2 .
C3 U1 N2 67.56(11) 2 .
C3 U1 N2 94.44(10) . .
C1 U1 N2 167.69(10) 2 2
C1 U1 N2 80.22(10) . 2
C2 U1 N2 148.80(11) . 2
C2 U1 N2 85.79(10) 2 2
C3 U1 N2 94.45(10) 2 2
C3 U1 N2 67.56(11) . 2
N2 U1 N2 110.55(13) . 2
C1 U1 Li1 79.97(15) 2 .
C1 U1 Li1 51.80(16) . .
C2 U1 Li1 50.05(15) . .
C2 U1 Li1 82.78(16) 2 .
C3 U1 Li1 161.25(15) 2 .
C3 U1 Li1 49.59(15) . .
N2 U1 Li1 118.65(15) . .
N2 U1 Li1 99.08(14) 2 .
C1 U1 Li1 51.80(16) 2 2
C1 U1 Li1 79.97(15) . 2
C2 U1 Li1 82.78(16) . 2
C2 U1 Li1 50.05(15) 2 2
C3 U1 Li1 49.59(15) 2 2
C3 U1 Li1 161.26(15) . 2
N2 U1 Li1 99.08(14) . 2
N2 U1 Li1 118.65(15) 2 2
Li1 U1 Li1 112.0(3) . 2
C10 N1 C9 109.5(3) . .
C10 N1 C8 109.7(3) . .
C9 N1 C8 110.5(3) . .
C10 N1 Li1 119.3(3) . .
C9 N1 Li1 109.5(3) . .
C8 N1 Li1 97.7(3) . .
C16 N2 C18 109.3(3) . .
C16 N2 C17 109.5(3) . .
C18 N2 C17 110.2(3) . .
C16 N2 U1 111.9(2) . .
C18 N2 U1 109.4(2) . .
C17 N2 U1 106.5(2) . .
C14 C15 C3 123.8(4) . .
C14 C15 H15 118.1 . .
C3 C15 H15 118.1 . .
C7 C2 C1 118.9(3) . 2
C7 C2 Li1 99.8(3) . .
C1 C2 Li1 133.2(3) 2 .
C7 C2 U1 167.5(3) . .
C1 C2 U1 72.3(2) 2 .
Li1 C2 U1 73.38(19) . .
C2 C1 C4 120.1(3) 2 .
C2 C1 Li1 137.4(3) 2 .
C4 C1 Li1 96.9(3) . .
C2 C1 U1 74.0(2) 2 .
C4 C1 U1 164.7(3) . .
Li1 C1 U1 72.73(18) . .
C11 C3 C15 114.2(3) . .
C11 C3 Li1 123.5(3) . .
C15 C3 Li1 97.4(3) . .
C11 C3 U1 114.7(3) . .
C15 C3 U1 127.9(2) . .
Li1 C3 U1 69.41(19) . .
C5 C4 C1 119.4(4) . .
C5 C4 C8 121.0(3) . .
C1 C4 C8 119.6(3) . .
C6 C5 C4 120.8(3) . .
C6 C5 H5 119.6 . .
C4 C5 H5 119.6 . .
N2 C16 H16A 109.5 . .
N2 C16 H16B 109.5 . .
H16A C16 H16B 109.5 . .
N2 C16 H16C 109.5 . .
H16A C16 H16C 109.5 . .
H16B C16 H16C 109.5 . .
N1 C8 C4 112.7(3) . .
N1 C8 Li1 49.1(2) . .
C4 C8 Li1 80.2(2) . .
N1 C8 H8A 109.0 . .
C4 C8 H8A 109.0 . .
Li1 C8 H8A 87.3 . .
N1 C8 H8B 109.0 . .
C4 C8 H8B 109.0 . .
Li1 C8 H8B 157.6 . .
H8A C8 H8B 107.8 . .
C12 C11 C3 122.7(4) . .
C12 C11 C17 118.6(3) . 2
C3 C11 C17 118.7(3) . 2
C5 C6 C7 120.4(4) . 2
C5 C6 H6 119.8 . .
C7 C6 H6 119.8 2 .
C6 C7 C2 120.4(4) 2 .
C6 C7 H7 119.8 2 .
C2 C7 H7 119.8 . .
C13 C12 C11 120.4(4) . .
C13 C12 H12 119.8 . .
C11 C12 H12 119.8 . .
N2 C17 C11 112.5(3) . 2
N2 C17 H17A 109.1 . .
C11 C17 H17A 109.1 2 .
N2 C17 H17B 109.1 . .
C11 C17 H17B 109.1 2 .
H17A C17 H17B 107.8 . .
N1 C10 H10A 109.5 . .
N1 C10 H10B 109.5 . .
H10A C10 H10B 109.5 . .
N1 C10 H10C 109.5 . .
H10A C10 H10C 109.5 . .
H10B C10 H10C 109.5 . .
N2 C18 H18A 109.5 . .
N2 C18 H18B 109.5 . .
H18A C18 H18B 109.5 . .
N2 C18 H18C 109.5 . .
H18A C18 H18C 109.5 . .
H18B C18 H18C 109.5 . .
C13 C14 C15 119.4(4) . .
C13 C14 H14 120.3 . .
C15 C14 H14 120.3 . .
C14 C13 C12 119.5(4) . .
C14 C13 H13 120.2 . .
C12 C13 H13 120.2 . .
N1 C9 H9A 109.5 . .
N1 C9 H9B 109.5 . .
H9A C9 H9B 109.5 . .
N1 C9 H9C 109.5 . .
H9A C9 H9C 109.5 . .
H9B C9 H9C 109.5 . .
N1 Li1 C2 132.4(3) . .
N1 Li1 C3 128.9(3) . .
C2 Li1 C3 98.7(2) . .
N1 Li1 C1 87.6(3) . .
C2 Li1 C1 88.9(3) . .
C3 Li1 C1 94.8(3) . .
N1 Li1 C8 33.14(15) . .
C2 Li1 C8 139.6(3) . .
C3 Li1 C8 108.7(3) . .
C1 Li1 C8 60.47(19) . .
N1 Li1 U1 143.1(3) . .
C2 Li1 U1 56.57(17) . .
C3 Li1 U1 61.00(17) . .
C1 Li1 U1 55.47(17) . .
C8 Li1 U1 112.8(2) . .

loop_
_geom_bond_atom_site_label_1
_geom_bond_atom_site_label_2
_geom_bond_distance
_geom_bond_site_symmetry_2
U1 C1 2.409(3) 2
U1 C1 2.409(3) .
U1 C2 2.432(3) .
U1 C2 2.432(3) 2
U1 C3 2.609(4) 2
U1 C3 2.609(4) .
U1 N2 2.697(3) .
U1 N2 2.697(3) 2
U1 Li1 2.793(6) .
U1 Li1 2.793(6) 2
N1 C10 1.463(5) .
N1 C9 1.466(5) .
N1 C8 1.476(5) .
N1 Li1 2.042(6) .
N2 C16 1.471(5) .
N2 C18 1.478(5) .
N2 C17 1.489(5) .
C15 C14 1.388(6) .
C15 C3 1.410(5) .
C15 H15 0.9500 .
C2 C7 1.404(5) .
C2 C1 1.404(5) 2
C2 Li1 2.234(7) .
C1 C2 1.404(5) 2
C1 C4 1.413(5) .
C1 Li1 2.298(8) .
C3 C11 1.410(5) .
C3 Li1 2.271(7) .
C4 C5 1.383(5) .
C4 C8 1.509(5) .
C5 C6 1.381(5) .
C5 H5 0.9500 .
C16 H16A 0.9800 .
C16 H16B 0.9800 .
C16 H16C 0.9800 .
C8 Li1 2.676(7) .
C8 H8A 0.9900 .
C8 H8B 0.9900 .
C11 C12 1.392(5) .
C11 C17 1.509(5) 2
C6 C7 1.387(5) 2
C6 H6 0.9500 .
C7 C6 1.387(5) 2
C7 H7 0.9500 .
C12 C13 1.379(6) .
C12 H12 0.9500 .
C17 C11 1.509(5) 2
C17 H17A 0.9900 .
C17 H17B 0.9900 .
C10 H10A 0.9800 .
C10 H10B 0.9800 .
C10 H10C 0.9800 .
C18 H18A 0.9800 .
C18 H18B 0.9800 .
C18 H18C 0.9800 .
C14 C13 1.382(6) .
C14 H14 0.9500 .
C13 H13 0.9500 .
C9 H9A 0.9800 .
C9 H9B 0.9800 .
C9 H9C 0.9800 .
